data_7716903
loop_
_publ_author_name
'&#xc1;lvarez-Miguel, Luc&#xed;a'
'Del Carmen-Rodr&#xed;guez, Clara'
'Valle, Mar&#xed;a'
'&#xc1;lvarez, Celedonio M'
'Mart&#xed;n-&#xc1;lvarez, Jos&#xe9; M'
'Garc&#xed;a-Rodr&#xed;guez, Ra&#xfa;l'
'Miguel, Daniel'

_publ_section_title
;
 Synthesis and reactivity of air stable Ni(II) complexes with isocyanides
 and dialkyldithiophosphate ligands: acyclic diaminocarbene formation.
;
_journal_issue 36
_journal_name_full 'Dalton transactions (Cambridge, England : 2003)'
_journal_page_first 15101
_journal_page_last 15112
_journal_paper_doi 10.1039/d4dt01915f
_journal_volume 53
_journal_year 2024
_chemical_formula_moiety 'C20 H24 N2 Ni O2 P S2, Cl O4'
_chemical_formula_sum 'C20 H24 Cl N2 Ni O6 P S2'
_chemical_formula_weight 577.66
_space_group_crystal_system triclinic
_space_group_IT_number 2
_space_group_name_Hall '-P 1'
_space_group_name_H-M_alt 'P -1'
_atom_sites_solution_hydrogens geom
_atom_sites_solution_primary iterative
_audit_creation_date 2016-10-15
_audit_creation_method
;
Olex2 1.2
(compiled 2016.08.25 svn.r3337 for OlexSys, GUI svn.r5221)
;
_audit_update_record
;
2023-10-03 deposited with the CCDC.	2024-08-26 downloaded from the CCDC.
;
_cell_angle_alpha 99.859(5)
_cell_angle_beta 97.908(4)
_cell_angle_gamma 105.106(5)
_cell_formula_units_Z 2
_cell_length_a 7.2158(3)
_cell_length_b 10.0031(8)
_cell_length_c 18.9825(10)
_cell_measurement_reflns_used 3689
_cell_measurement_temperature 293
_cell_measurement_theta_max 29.7383
_cell_measurement_theta_min 2.1557
_cell_volume 1279.15(14)
_computing_cell_refinement
;
CrysAlisPro, Oxford Diffraction Ltd.,
Version 1.171.34.44 (release 25-10-2010 CrysAlis171 .NET)
(compiled Oct 25 2010,18:11:34)
;
_computing_data_collection
;
CrysAlisPro, Oxford Diffraction Ltd.,
Version 1.171.34.44 (release 25-10-2010 CrysAlis171 .NET)
(compiled Oct 25 2010,18:11:34)
;
_computing_data_reduction
;
CrysAlisPro, Oxford Diffraction Ltd.,
Version 1.171.34.44 (release 25-10-2010 CrysAlis171 .NET)
(compiled Oct 25 2010,18:11:34)
;
_computing_molecular_graphics 'Olex2 (Dolomanov et al., 2009)'
_computing_publication_material 'Olex2 (Dolomanov et al., 2009)'
_computing_structure_refinement 'ShelXL (Sheldrick, 2015)'
_computing_structure_solution 'olex2.solve (Bourhis et al., 2015)'
_diffrn_ambient_temperature 293
_diffrn_detector_area_resol_mean 10.4757
_diffrn_measured_fraction_theta_full 1.000
_diffrn_measured_fraction_theta_max 0.816
_diffrn_measurement_details
;
#__ type_ start__ end____ width___ exp.time_
  1 omega  -58.00   35.00   1.0000   47.5900
omega____ theta____ kappa____ phi______ frames
    -       11.7464  -57.0000   60.0000 93

#__ type_ start__ end____ width___ exp.time_
  2 omega  -12.00   68.00   1.0000   47.5900
omega____ theta____ kappa____ phi______ frames
    -       11.7464   72.0000  -26.0000 80

#__ type_ start__ end____ width___ exp.time_
  3 omega  -13.00   82.00   1.0000   47.5900
omega____ theta____ kappa____ phi______ frames
    -       11.7464   57.0000 -150.0000 95
;
_diffrn_measurement_device_type 'SuperNova, Dual, Cu at zero, Atlas'
_diffrn_measurement_method '\w scans'
_diffrn_orient_matrix_UB_11 -0.0608961000
_diffrn_orient_matrix_UB_12 0.0453127000
_diffrn_orient_matrix_UB_13 -0.0008070000
_diffrn_orient_matrix_UB_21 0.0345658000
_diffrn_orient_matrix_UB_22 0.0209515000
_diffrn_orient_matrix_UB_23 -0.0308120000
_diffrn_orient_matrix_UB_31 -0.0765390000
_diffrn_orient_matrix_UB_32 -0.0562802000
_diffrn_orient_matrix_UB_33 -0.0233054000
_diffrn_radiation_monochromator mirror
_diffrn_radiation_type MoK\a
_diffrn_radiation_wavelength 0.71073
_diffrn_reflns_av_R_equivalents 0.0226
_diffrn_reflns_av_unetI/netI 0.0485
_diffrn_reflns_Laue_measured_fraction_full 1.000
_diffrn_reflns_Laue_measured_fraction_max 0.816
_diffrn_reflns_limit_h_max 9
_diffrn_reflns_limit_h_min -8
_diffrn_reflns_limit_k_max 12
_diffrn_reflns_limit_k_min -7
_diffrn_reflns_limit_l_max 22
_diffrn_reflns_limit_l_min -24
_diffrn_reflns_number 9842
_diffrn_reflns_point_group_measured_fraction_full 1.000
_diffrn_reflns_point_group_measured_fraction_max 0.816
_diffrn_reflns_theta_full 26.000
_diffrn_reflns_theta_max 29.804
_diffrn_reflns_theta_min 2.160
_diffrn_source 'SuperNova (Mo) X-ray Source'
_exptl_absorpt_coefficient_mu 1.126
_exptl_absorpt_correction_T_max 0.943
_exptl_absorpt_correction_T_min 0.757
_exptl_absorpt_correction_type analytical
_exptl_absorpt_process_details
;
CrysAlisPro, Oxford Diffraction Ltd.,
Version 1.171.34.44 (release 25-10-2010 CrysAlis171 .NET)
(compiled Oct 25 2010,18:11:34)
Analytical numeric absorption correction using a multifaceted crystal
			model based on expressions derived by R.C. Clark & J.S. Reid.
(Clark, R. C. & Reid, J. S. (1995). Acta Cryst. A51, 887-897)
;
_exptl_crystal_density_diffrn 1.500
_exptl_crystal_description plate
_exptl_crystal_F_000 596
_exptl_crystal_size_max 0.398
_exptl_crystal_size_mid 0.2747
_exptl_crystal_size_min 0.0631
_refine_diff_density_max 0.905
_refine_diff_density_min -0.744
_refine_diff_density_rms 0.072
_refine_ls_extinction_method none
_refine_ls_goodness_of_fit_ref 1.034
_refine_ls_hydrogen_treatment constr
_refine_ls_matrix_type full
_refine_ls_number_parameters 304
_refine_ls_number_reflns 5964
_refine_ls_number_restraints 0
_refine_ls_restrained_S_all 1.034
_refine_ls_R_factor_all 0.0919
_refine_ls_R_factor_gt 0.0589
_refine_ls_shift/su_max 0.001
_refine_ls_shift/su_mean 0.000
_refine_ls_structure_factor_coef Fsqd
_refine_ls_weighting_details 'w=1/[\s^2^(Fo^2^)+(0.0819P)^2^+0.8576P] where P=(Fo^2^+2Fc^2^)/3'
_refine_ls_weighting_scheme calc
_refine_ls_wR_factor_gt 0.1531
_refine_ls_wR_factor_ref 0.1815
_reflns_Friedel_coverage 0.000
_reflns_number_gt 3907
_reflns_number_total 5964
_reflns_threshold_expression 'I > 2\s(I)'
_cod_data_source_file d4dt01915f2.cif
_cod_data_source_block mv40a
_cod_depositor_comments 'Adding full bibliography for 7716902--7716918.cif.'
_cod_original_cell_volume 1279.16(13)
_cod_database_code 7716903
_chemical_oxdiff_formula 'C40 H48 N4 O8 P2 S4 Cl2 Ni2'
_shelx_space_group_comment
;
The symmetry employed for this shelxl refinement is uniquely defined
by the following loop, which should always be used as a source of
symmetry information in preference to the above space-group names.
They are only intended as comments.
;
_reflns_odcompleteness_completeness 99.98
_reflns_odcompleteness_iscentric 1
_reflns_odcompleteness_theta 26.32
_olex2_refinement_description
;
1. Fixed Uiso
 At 1.2 times of:
  All C(H) groups
 At 1.5 times of:
  All C(H,H,H) groups
2.a Aromatic/amide H refined with riding coordinates:
 C13(H13), C14(H14), C15(H15), C23(H23), C24(H24), C25(H25)
2.b Idealised Me refined as rotating group:
 C3(H3A,H3B,H3C), C4(H4A,H4B,H4C), C17(H17A,H17B,H17C), C18(H18A,H18B,H18C),
 C27(H27A,H27B,H27C), C28(H28A,H28B,H28C)
;
_shelx_shelxl_version_number 2014/7
_olex2_submission_special_instructions 'No special instructions were received'

loop_
_space_group_symop_operation_xyz
'x, y, z'
'-x, -y, -z'

loop_
_atom_site_label
_atom_site_type_symbol
_atom_site_fract_x
_atom_site_fract_y
_atom_site_fract_z
_atom_site_U_iso_or_equiv
_atom_site_adp_type
_atom_site_occupancy
_atom_site_site_symmetry_order
_atom_site_calc_flag
_atom_site_refinement_flags_posn
_atom_site_refinement_flags_adp
_atom_site_refinement_flags_occupancy
_atom_site_disorder_assembly
_atom_site_disorder_group
Ni1 Ni 0.43937(8) 0.72830(5) 0.67274(2) 0.0515(2) Uani 1 1 d . . . . .
S1 S 0.4731(2) 0.90037(13) 0.61091(6) 0.0766(4) Uani 1 1 d . . . . .
S2 S 0.2671(2) 0.57491(13) 0.57162(6) 0.0793(4) Uani 1 1 d . . . . .
P1 P 0.2958(2) 0.74855(14) 0.53089(6) 0.0702(4) Uani 1 1 d . . . . .
O1 O 0.0980(6) 0.7738(4) 0.50590(18) 0.0862(11) Uani 1 1 d . . . . .
O2 O 0.3833(6) 0.7418(4) 0.45985(18) 0.0908(11) Uani 1 1 d . . . . .
N6 N 0.6460(4) 0.9530(3) 0.80508(17) 0.0484(7) Uani 1 1 d . . . . .
N7 N 0.3874(5) 0.4800(4) 0.74300(18) 0.0516(8) Uani 1 1 d . . . . .
C1 C 0.5697(6) 0.8636(4) 0.7557(2) 0.0483(9) Uani 1 1 d . . . . .
C2 C 0.4121(6) 0.5777(4) 0.7184(2) 0.0507(9) Uani 1 1 d . . . . .
C3 C 0.2903(9) 0.6312(8) 0.3971(3) 0.104(2) Uani 1 1 d . . . . .
H3A H 0.3330 0.6596 0.3548 0.156 Uiso 1 1 calc GR . . . .
H3B H 0.1511 0.6129 0.3911 0.156 Uiso 1 1 calc GR . . . .
H3C H 0.3243 0.5467 0.4032 0.156 Uiso 1 1 calc GR . . . .
C4 C -0.0407(9) 0.7830(7) 0.5529(3) 0.105(2) Uani 1 1 d . . . . .
H4A H -0.1655 0.7737 0.5242 0.158 Uiso 1 1 calc GR . . . .
H4B H 0.0041 0.8731 0.5867 0.158 Uiso 1 1 calc GR . . . .
H4C H -0.0530 0.7083 0.5793 0.158 Uiso 1 1 calc GR . . . .
C11 C 0.7417(5) 1.0677(4) 0.8629(2) 0.0487(9) Uani 1 1 d . . . . .
C12 C 0.8146(6) 1.1982(4) 0.8458(2) 0.0571(10) Uani 1 1 d . . . . .
C13 C 0.9103(7) 1.3104(5) 0.9044(3) 0.0831(16) Uani 1 1 d . . . . .
H13 H 0.9636 1.3999 0.8957 0.100 Uiso 1 1 calc R . . . .
C14 C 0.9280(8) 1.2924(6) 0.9743(3) 0.0902(17) Uani 1 1 d . . . . .
H14 H 0.9935 1.3692 1.0125 0.108 Uiso 1 1 calc R . . . .
C15 C 0.8496(8) 1.1612(6) 0.9888(3) 0.0804(15) Uani 1 1 d . . . . .
H15 H 0.8621 1.1510 1.0369 0.096 Uiso 1 1 calc R . . . .
C16 C 0.7530(6) 1.0448(5) 0.9337(2) 0.0602(11) Uani 1 1 d . . . . .
C17 C 0.6659(9) 0.9018(6) 0.9477(3) 0.0833(15) Uani 1 1 d . . . . .
H17A H 0.5289 0.8693 0.9266 0.125 Uiso 1 1 calc GR . . . .
H17B H 0.6828 0.9074 0.9993 0.125 Uiso 1 1 calc GR . . . .
H17C H 0.7299 0.8367 0.9262 0.125 Uiso 1 1 calc GR . . . .
C18 C 0.7882(7) 1.2159(6) 0.7693(3) 0.0736(13) Uani 1 1 d . . . . .
H18A H 0.8421 1.1522 0.7406 0.110 Uiso 1 1 calc GR . . . .
H18B H 0.8541 1.3118 0.7679 0.110 Uiso 1 1 calc GR . . . .
H18C H 0.6513 1.1950 0.7498 0.110 Uiso 1 1 calc GR . . . .
C21 C 0.3504(6) 0.3593(4) 0.7727(2) 0.0506(9) Uani 1 1 d . . . . .
C22 C 0.4114(6) 0.3784(5) 0.8480(2) 0.0584(10) Uani 1 1 d . . . . .
C23 C 0.3749(7) 0.2584(5) 0.8759(3) 0.0697(12) Uani 1 1 d . . . . .
H23 H 0.4137 0.2664 0.9256 0.084 Uiso 1 1 calc R . . . .
C24 C 0.2820(7) 0.1260(5) 0.8319(3) 0.0718(13) Uani 1 1 d . . . . .
H24 H 0.2572 0.0463 0.8521 0.086 Uiso 1 1 calc R . . . .
C25 C 0.2261(7) 0.1119(5) 0.7581(3) 0.0657(12) Uani 1 1 d . . . . .
H25 H 0.1660 0.0221 0.7287 0.079 Uiso 1 1 calc R . . . .
C26 C 0.2577(6) 0.2292(5) 0.7268(2) 0.0559(10) Uani 1 1 d . . . . .
C27 C 0.1940(8) 0.2135(6) 0.6464(3) 0.0823(15) Uani 1 1 d . . . . .
H27A H 0.1584 0.2960 0.6375 0.123 Uiso 1 1 calc GR . . . .
H27B H 0.0833 0.1309 0.6281 0.123 Uiso 1 1 calc GR . . . .
H27C H 0.2994 0.2035 0.6221 0.123 Uiso 1 1 calc GR . . . .
C28 C 0.5110(9) 0.5235(6) 0.8948(3) 0.0885(17) Uani 1 1 d . . . . .
H28A H 0.6198 0.5696 0.8750 0.133 Uiso 1 1 calc GR . . . .
H28B H 0.5570 0.5153 0.9433 0.133 Uiso 1 1 calc GR . . . .
H28C H 0.4200 0.5784 0.8961 0.133 Uiso 1 1 calc GR . . . .
Cl1 Cl 0.00075(17) 0.68647(12) 0.78212(6) 0.0647(3) Uani 1 1 d . . . . .
O3 O -0.0573(15) 0.5548(6) 0.7560(6) 0.289(6) Uani 1 1 d . . . . .
O4 O 0.021(2) 0.7430(10) 0.7261(5) 0.305(6) Uani 1 1 d . . . . .
O5 O -0.1044(9) 0.7432(9) 0.8259(3) 0.193(3) Uani 1 1 d . . . . .
O6 O 0.1823(10) 0.7222(13) 0.8204(4) 0.282(6) Uani 1 1 d . . . . .

loop_
_atom_site_aniso_label
_atom_site_aniso_U_11
_atom_site_aniso_U_22
_atom_site_aniso_U_33
_atom_site_aniso_U_23
_atom_site_aniso_U_13
_atom_site_aniso_U_12
Ni1 0.0795(4) 0.0376(3) 0.0328(3) 0.0076(2) 0.0038(2) 0.0128(2)
S1 0.1199(10) 0.0470(7) 0.0495(6) 0.0183(5) -0.0014(6) 0.0054(6)
S2 0.1344(11) 0.0447(6) 0.0399(6) 0.0046(5) -0.0046(6) 0.0076(7)
P1 0.1107(10) 0.0588(8) 0.0342(6) 0.0132(5) 0.0036(5) 0.0163(7)
O1 0.115(3) 0.089(3) 0.0474(19) 0.0086(18) 0.0004(18) 0.029(2)
O2 0.127(3) 0.095(3) 0.0461(19) 0.0210(19) 0.0185(18) 0.022(2)
N6 0.0557(18) 0.0435(18) 0.0451(18) 0.0074(15) 0.0050(14) 0.0166(14)
N7 0.069(2) 0.0428(19) 0.0491(19) 0.0165(16) 0.0161(15) 0.0206(15)
C1 0.066(2) 0.037(2) 0.044(2) 0.0119(17) 0.0083(17) 0.0189(17)
C2 0.069(2) 0.047(2) 0.036(2) 0.0040(17) 0.0088(16) 0.0209(19)
C3 0.128(5) 0.138(6) 0.045(3) 0.007(3) 0.018(3) 0.042(4)
C4 0.114(5) 0.096(5) 0.084(4) -0.014(4) -0.001(3) 0.025(4)
C11 0.048(2) 0.042(2) 0.049(2) 0.0009(17) 0.0012(15) 0.0129(16)
C12 0.052(2) 0.047(2) 0.066(3) 0.008(2) 0.0068(18) 0.0094(18)
C13 0.080(3) 0.048(3) 0.102(5) 0.000(3) 0.006(3) 0.003(2)
C14 0.100(4) 0.061(3) 0.080(4) -0.018(3) -0.009(3) 0.008(3)
C15 0.101(4) 0.075(4) 0.050(3) -0.007(2) -0.002(2) 0.022(3)
C16 0.073(3) 0.055(3) 0.046(2) 0.0026(19) 0.0019(18) 0.017(2)
C17 0.126(4) 0.071(3) 0.053(3) 0.019(3) 0.017(3) 0.026(3)
C18 0.069(3) 0.068(3) 0.082(3) 0.028(3) 0.015(2) 0.009(2)
C21 0.064(2) 0.042(2) 0.055(2) 0.0198(18) 0.0144(18) 0.0223(18)
C22 0.078(3) 0.048(2) 0.054(2) 0.018(2) 0.017(2) 0.020(2)
C23 0.092(3) 0.063(3) 0.061(3) 0.030(2) 0.015(2) 0.022(3)
C24 0.087(3) 0.055(3) 0.084(4) 0.037(3) 0.020(3) 0.023(2)
C25 0.075(3) 0.042(2) 0.082(3) 0.018(2) 0.012(2) 0.017(2)
C26 0.061(2) 0.049(2) 0.059(3) 0.013(2) 0.0090(19) 0.0192(19)
C27 0.101(4) 0.062(3) 0.071(3) 0.010(3) -0.005(3) 0.016(3)
C28 0.132(5) 0.069(4) 0.055(3) 0.014(3) 0.010(3) 0.017(3)
Cl1 0.0710(7) 0.0548(7) 0.0641(7) 0.0097(5) 0.0187(5) 0.0104(5)
O3 0.354(12) 0.060(4) 0.376(15) 0.002(6) 0.060(10) -0.035(5)
O4 0.62(2) 0.207(9) 0.152(7) 0.102(7) 0.176(10) 0.145(11)
O5 0.177(5) 0.353(10) 0.111(4) 0.035(5) 0.050(4) 0.180(6)
O6 0.128(5) 0.489(16) 0.179(7) -0.105(9) -0.013(4) 0.143(7)

loop_
_atom_type_symbol
_atom_type_description
_atom_type_scat_dispersion_real
_atom_type_scat_dispersion_imag
_atom_type_scat_source
C C 0.0033 0.0016 'International Tables Vol C Tables 4.2.6.8 and 6.1.1.4'
H H 0.0000 0.0000 'International Tables Vol C Tables 4.2.6.8 and 6.1.1.4'
Cl Cl 0.1484 0.1585 'International Tables Vol C Tables 4.2.6.8 and 6.1.1.4'
N N 0.0061 0.0033 'International Tables Vol C Tables 4.2.6.8 and 6.1.1.4'
Ni Ni 0.3393 1.1124 'International Tables Vol C Tables 4.2.6.8 and 6.1.1.4'
O O 0.0106 0.0060 'International Tables Vol C Tables 4.2.6.8 and 6.1.1.4'
P P 0.1023 0.0942 'International Tables Vol C Tables 4.2.6.8 and 6.1.1.4'
S S 0.1246 0.1234 'International Tables Vol C Tables 4.2.6.8 and 6.1.1.4'

loop_
_exptl_crystal_face_index_h
_exptl_crystal_face_index_k
_exptl_crystal_face_index_l
_exptl_crystal_face_perp_dist
_exptl_oxdiff_crystal_face_indexfrac_h
_exptl_oxdiff_crystal_face_indexfrac_k
_exptl_oxdiff_crystal_face_indexfrac_l
_exptl_oxdiff_crystal_face_x
_exptl_oxdiff_crystal_face_y
_exptl_oxdiff_crystal_face_z
-9 9 0 0.1423 -9.0000 9.0000 -0.0000 0.9552 -0.1239 0.1811
0 -12 -9 0.1078 0.0000 -12.0000 -9.0000 -0.5352 0.0234 0.8849
0 12 9 0.1258 0.0000 12.0000 9.0000 0.5352 -0.0234 -0.8849
9 -6 6 0.1028 9.0000 -6.0000 6.0000 -0.8245 0.0029 -0.4901
1 1 -26 0.0261 1.0000 1.0000 -26.0000 0.0063 0.8544 0.4762
-1 -1 26 0.0371 -1.0000 -1.0000 26.0000 -0.0063 -0.8544 -0.4762
-1 1 26 0.0389 -1.0000 1.0000 26.0000 0.0842 -0.8122 -0.5885
0 -1 -25 0.0315 0.0000 -1.0000 -25.0000 -0.0241 0.7467 0.6414

loop_
_geom_angle_atom_site_label_1
_geom_angle_atom_site_label_2
_geom_angle_atom_site_label_3
_geom_angle
_geom_angle_site_symmetry_1
_geom_angle_site_symmetry_3
_geom_angle_publ_flag
S2 Ni1 S1 89.01(5) . . ?
C1 Ni1 S1 88.49(12) . . ?
C1 Ni1 S2 175.75(13) . . ?
C1 Ni1 C2 94.79(16) . . ?
C2 Ni1 S1 176.18(12) . . ?
C2 Ni1 S2 87.83(12) . . ?
P1 S1 Ni1 83.66(6) . . ?
P1 S2 Ni1 83.47(5) . . ?
S1 P1 Ni1 51.92(4) . . ?
S1 P1 S2 103.33(7) . . ?
S2 P1 Ni1 51.70(4) . . ?
O1 P1 Ni1 125.11(15) . . ?
O1 P1 S1 114.09(16) . . ?
O1 P1 S2 112.59(17) . . ?
O1 P1 O2 102.4(2) . . ?
O2 P1 Ni1 132.51(17) . . ?
O2 P1 S1 110.78(17) . . ?
O2 P1 S2 114.06(18) . . ?
C4 O1 P1 123.0(4) . . ?
C3 O2 P1 120.7(4) . . ?
C1 N6 C11 176.8(4) . . ?
C2 N7 C21 178.1(4) . . ?
N6 C1 Ni1 175.8(3) . . ?
N7 C2 Ni1 175.9(4) . . ?
O2 C3 H3A 109.5 . . ?
O2 C3 H3B 109.5 . . ?
O2 C3 H3C 109.5 . . ?
H3A C3 H3B 109.5 . . ?
H3A C3 H3C 109.5 . . ?
H3B C3 H3C 109.5 . . ?
O1 C4 H4A 109.5 . . ?
O1 C4 H4B 109.5 . . ?
O1 C4 H4C 109.5 . . ?
H4A C4 H4B 109.5 . . ?
H4A C4 H4C 109.5 . . ?
H4B C4 H4C 109.5 . . ?
N6 C11 C16 118.3(4) . . ?
C12 C11 N6 117.2(4) . . ?
C12 C11 C16 124.5(4) . . ?
C11 C12 C13 116.0(4) . . ?
C11 C12 C18 121.4(4) . . ?
C13 C12 C18 122.6(4) . . ?
C12 C13 H13 119.2 . . ?
C14 C13 C12 121.5(5) . . ?
C14 C13 H13 119.2 . . ?
C13 C14 H14 119.8 . . ?
C13 C14 C15 120.5(5) . . ?
C15 C14 H14 119.8 . . ?
C14 C15 H15 119.3 . . ?
C16 C15 C14 121.4(5) . . ?
C16 C15 H15 119.3 . . ?
C11 C16 C17 121.2(4) . . ?
C15 C16 C11 116.1(4) . . ?
C15 C16 C17 122.6(5) . . ?
C16 C17 H17A 109.5 . . ?
C16 C17 H17B 109.5 . . ?
C16 C17 H17C 109.5 . . ?
H17A C17 H17B 109.5 . . ?
H17A C17 H17C 109.5 . . ?
H17B C17 H17C 109.5 . . ?
C12 C18 H18A 109.5 . . ?
C12 C18 H18B 109.5 . . ?
C12 C18 H18C 109.5 . . ?
H18A C18 H18B 109.5 . . ?
H18A C18 H18C 109.5 . . ?
H18B C18 H18C 109.5 . . ?
N7 C21 C22 117.5(4) . . ?
C26 C21 N7 118.6(4) . . ?
C26 C21 C22 123.8(4) . . ?
C21 C22 C28 121.0(4) . . ?
C23 C22 C21 116.5(4) . . ?
C23 C22 C28 122.5(4) . . ?
C22 C23 H23 119.2 . . ?
C22 C23 C24 121.5(5) . . ?
C24 C23 H23 119.2 . . ?
C23 C24 H24 120.0 . . ?
C25 C24 C23 120.0(4) . . ?
C25 C24 H24 120.0 . . ?
C24 C25 H25 119.4 . . ?
C24 C25 C26 121.1(4) . . ?
C26 C25 H25 119.4 . . ?
C21 C26 C25 116.9(4) . . ?
C21 C26 C27 122.1(4) . . ?
C25 C26 C27 120.9(4) . . ?
C26 C27 H27A 109.5 . . ?
C26 C27 H27B 109.5 . . ?
C26 C27 H27C 109.5 . . ?
H27A C27 H27B 109.5 . . ?
H27A C27 H27C 109.5 . . ?
H27B C27 H27C 109.5 . . ?
C22 C28 H28A 109.5 . . ?
C22 C28 H28B 109.5 . . ?
C22 C28 H28C 109.5 . . ?
H28A C28 H28B 109.5 . . ?
H28A C28 H28C 109.5 . . ?
H28B C28 H28C 109.5 . . ?
O3 Cl1 O4 104.6(7) . . ?
O3 Cl1 O5 118.3(6) . . ?
O3 Cl1 O6 109.7(7) . . ?
O4 Cl1 O5 113.3(6) . . ?
O4 Cl1 O6 103.8(8) . . ?
O6 Cl1 O5 106.3(4) . . ?

loop_
_geom_bond_atom_site_label_1
_geom_bond_atom_site_label_2
_geom_bond_distance
_geom_bond_site_symmetry_2
_geom_bond_publ_flag
Ni1 S1 2.2251(13) . ?
Ni1 S2 2.2191(12) . ?
Ni1 C1 1.843(4) . ?
Ni1 C2 1.844(4) . ?
S1 P1 1.9782(17) . ?
S2 P1 1.9934(17) . ?
P1 O1 1.540(4) . ?
P1 O2 1.564(4) . ?
O1 C4 1.439(7) . ?
O2 C3 1.426(7) . ?
N6 C1 1.138(5) . ?
N6 C11 1.394(5) . ?
N7 C2 1.138(5) . ?
N7 C21 1.397(5) . ?
C3 H3A 0.9600 . ?
C3 H3B 0.9600 . ?
C3 H3C 0.9600 . ?
C4 H4A 0.9600 . ?
C4 H4B 0.9600 . ?
C4 H4C 0.9600 . ?
C11 C12 1.386(6) . ?
C11 C16 1.396(6) . ?
C12 C13 1.390(7) . ?
C12 C18 1.485(6) . ?
C13 H13 0.9300 . ?
C13 C14 1.364(8) . ?
C14 H14 0.9300 . ?
C14 C15 1.377(8) . ?
C15 H15 0.9300 . ?
C15 C16 1.377(6) . ?
C16 C17 1.490(7) . ?
C17 H17A 0.9600 . ?
C17 H17B 0.9600 . ?
C17 H17C 0.9600 . ?
C18 H18A 0.9600 . ?
C18 H18B 0.9600 . ?
C18 H18C 0.9600 . ?
C21 C22 1.400(6) . ?
C21 C26 1.379(6) . ?
C22 C23 1.372(6) . ?
C22 C28 1.501(7) . ?
C23 H23 0.9300 . ?
C23 C24 1.380(7) . ?
C24 H24 0.9300 . ?
C24 C25 1.376(7) . ?
C25 H25 0.9300 . ?
C25 C26 1.384(6) . ?
C26 C27 1.500(6) . ?
C27 H27A 0.9600 . ?
C27 H27B 0.9600 . ?
C27 H27C 0.9600 . ?
C28 H28A 0.9600 . ?
C28 H28B 0.9600 . ?
C28 H28C 0.9600 . ?
Cl1 O3 1.260(6) . ?
Cl1 O4 1.296(7) . ?
Cl1 O5 1.350(5) . ?
Cl1 O6 1.333(6) . ?

loop_
_geom_torsion_atom_site_label_1
_geom_torsion_atom_site_label_2
_geom_torsion_atom_site_label_3
_geom_torsion_atom_site_label_4
_geom_torsion
_geom_torsion_site_symmetry_1
_geom_torsion_site_symmetry_2
_geom_torsion_site_symmetry_3
_geom_torsion_site_symmetry_4
_geom_torsion_publ_flag
Ni1 P1 O1 C4 -3.1(5) . . . . ?
Ni1 P1 O2 C3 116.8(4) . . . . ?
S1 P1 O1 C4 -62.4(5) . . . . ?
S1 P1 O2 C3 173.7(4) . . . . ?
S2 P1 O1 C4 55.0(5) . . . . ?
S2 P1 O2 C3 57.6(5) . . . . ?
O1 P1 O2 C3 -64.3(5) . . . . ?
O2 P1 O1 C4 177.9(4) . . . . ?
N6 C11 C12 C13 -179.6(4) . . . . ?
N6 C11 C12 C18 1.3(6) . . . . ?
N6 C11 C16 C15 179.7(4) . . . . ?
N6 C11 C16 C17 0.1(6) . . . . ?
N7 C21 C22 C23 -179.5(4) . . . . ?
N7 C21 C22 C28 0.6(6) . . . . ?
N7 C21 C26 C25 179.1(4) . . . . ?
N7 C21 C26 C27 -0.6(6) . . . . ?
C11 C12 C13 C14 -0.9(7) . . . . ?
C12 C11 C16 C15 -2.1(7) . . . . ?
C12 C11 C16 C17 178.3(4) . . . . ?
C12 C13 C14 C15 -0.4(9) . . . . ?
C13 C14 C15 C16 0.5(9) . . . . ?
C14 C15 C16 C11 0.7(8) . . . . ?
C14 C15 C16 C17 -179.7(5) . . . . ?
C16 C11 C12 C13 2.3(6) . . . . ?
C16 C11 C12 C18 -176.8(4) . . . . ?
C18 C12 C13 C14 178.1(5) . . . . ?
C21 C22 C23 C24 -0.3(7) . . . . ?
C22 C21 C26 C25 -0.5(6) . . . . ?
C22 C21 C26 C27 179.8(4) . . . . ?
C22 C23 C24 C25 0.9(8) . . . . ?
C23 C24 C25 C26 -1.3(7) . . . . ?
C24 C25 C26 C21 1.1(7) . . . . ?
C24 C25 C26 C27 -179.2(4) . . . . ?
C26 C21 C22 C23 0.1(7) . . . . ?
C26 C21 C22 C28 -179.8(4) . . . . ?
C28 C22 C23 C24 179.6(5) . . . . ?
